data_2013607
loop_
_publ_author_name
'Gallagher, John F.'
'Kelly, Paula N.'
'Kenny, Peter T. M.'
'Lough, Alan J.'

_publ_section_title
;
 Intermolecular interactions in
 <i>N</i>-(ferrocenylmethyl)anthracene-9-carboxamide
;
_journal_issue 12
_journal_name_full 'Acta Crystallographica Section C'
_journal_page_first m552
_journal_page_last m554
_journal_paper_doi 10.1107/S010827010302585X
_journal_volume 59
_journal_year 2003
_chemical_formula_iupac '[Fe (C5 H5) (C21 H16 N O)]'
_chemical_formula_moiety 'C26 H21 Fe N O'
_chemical_formula_sum 'C26 H21 Fe N O'
_chemical_formula_weight 419.29
_chemical_melting_point 476
_chemical_name_systematic
;
N-(ferrocenylmethyl)anthracene-9-carboxamide
;
_space_group_IT_number 14
_symmetry_cell_setting monoclinic
_symmetry_space_group_name_Hall '-P 2yab'
_symmetry_space_group_name_H-M 'P 1 21/a 1'
_atom_sites_solution_hydrogens geom
_atom_sites_solution_primary direct
_atom_sites_solution_secondary difmap
_cell_angle_alpha 90.00
_cell_angle_beta 106.603(2)
_cell_angle_gamma 90.00
_cell_formula_units_Z 4
_cell_length_a 9.5904(3)
_cell_length_b 13.4903(5)
_cell_length_c 15.8568(5)
_cell_measurement_reflns_used 7412
_cell_measurement_temperature 294.0(10)
_cell_measurement_theta_max 27.48
_cell_measurement_theta_min 2.55
_cell_volume 1965.98(12)
_computing_cell_refinement 'DENZO--SMN (Otwinowski & Minor, 1997)'
_computing_data_collection 'KappaCCD Server Software (Nonius, 1997)'
_computing_data_reduction 'DENZO--SMN (Otwinowski & Minor, 1997)'
_computing_molecular_graphics 'ORTEP (Johnson, 1976) and PLATON (Spek, 2002)'
_computing_publication_material 'SHELXL97 and PREP8 (Ferguson, 1998)'
_computing_structure_refinement 'SHELXL97 (Sheldrick, 1997)'
_computing_structure_solution 'SHELXS97 (Sheldrick, 1997)'
_diffrn_ambient_temperature 150.0(10)
_diffrn_measured_fraction_theta_full 0.993
_diffrn_measured_fraction_theta_max 0.993
_diffrn_measurement_device 'Nonius KappaCCD'
_diffrn_measurement_method '\f, \w scans with \k offsets'
_diffrn_radiation_monochromator graphite
_diffrn_radiation_source 'fine-focus sealed X-ray tube'
_diffrn_radiation_type 'Mo K\a'
_diffrn_radiation_wavelength 0.71073
_diffrn_reflns_av_R_equivalents 0.0573
_diffrn_reflns_av_sigmaI/netI 0.0562
_diffrn_reflns_limit_h_max 11
_diffrn_reflns_limit_h_min -12
_diffrn_reflns_limit_k_max 17
_diffrn_reflns_limit_k_min -17
_diffrn_reflns_limit_l_max 20
_diffrn_reflns_limit_l_min -20
_diffrn_reflns_number 13006
_diffrn_reflns_theta_full 27.48
_diffrn_reflns_theta_max 27.48
_diffrn_reflns_theta_min 2.68
_diffrn_standards_decay_% 'variation 1'
_diffrn_standards_number 7412
_exptl_absorpt_coefficient_mu 0.784
_exptl_absorpt_correction_T_max 0.907
_exptl_absorpt_correction_T_min 0.854
_exptl_absorpt_correction_type multi-scan
_exptl_absorpt_process_details '(DENZO--SMN; Otwinowski & Minor, 1997)'
_exptl_crystal_colour orange
_exptl_crystal_density_diffrn 1.417
_exptl_crystal_density_meas ?
_exptl_crystal_description block
_exptl_crystal_F_000 872
_exptl_crystal_size_max 0.24
_exptl_crystal_size_mid 0.20
_exptl_crystal_size_min 0.20
_refine_diff_density_max 0.46
_refine_diff_density_min -0.43
_refine_ls_extinction_coef 0.0024(6)
_refine_ls_extinction_expression Fc^*^=kFc[1+0.001xFc^2^\l^3^/sin(2\q)]^-1/4^
_refine_ls_extinction_method SHELXL97
_refine_ls_goodness_of_fit_ref 1.030
_refine_ls_hydrogen_treatment mixed
_refine_ls_matrix_type full
_refine_ls_number_parameters 267
_refine_ls_number_reflns 4481
_refine_ls_number_restraints 0
_refine_ls_restrained_S_all 1.030
_refine_ls_R_factor_all 0.0674
_refine_ls_R_factor_gt 0.0395
_refine_ls_shift/su_max <0.001
_refine_ls_shift/su_mean 0.000
_refine_ls_structure_factor_coef Fsqd
_refine_ls_weighting_details 'w=1/[\s^2^(Fo^2^)+(0.0383P)^2^+1.1032P] where P=(Fo^2^+2Fc^2^)/3'
_refine_ls_weighting_scheme calc
_refine_ls_wR_factor_gt 0.0854
_refine_ls_wR_factor_ref 0.0974
_reflns_number_gt 3287
_reflns_number_total 4481
_reflns_threshold_expression I>2\s(I)
_cod_data_source_file gd1288.cif
_cod_data_source_block I
_cod_depositor_comments
;
The following automatic conversions were performed:

'_exptl_crystal_density_meas' value 'not measured' was changed to '?'
- the value is perceived as not measured.

Automatic conversion script
Id: cif_fix_values 3008 2015-01-20 13:52:24Z robertas 
;
_cod_original_cell_volume 1965.98(11)
_cod_original_sg_symbol_Hall -p_2yab
_cod_original_sg_symbol_H-M 'P 21/a'
_cod_database_code 2013607
_cod_database_fobs_code 2013607

loop_
_symmetry_equiv_pos_as_xyz
'x, y, z'
'-x+1/2, y+1/2, -z'
'-x, -y, -z'
'x-1/2, -y-1/2, z'

loop_
_atom_site_label
_atom_site_fract_x
_atom_site_fract_y
_atom_site_fract_z
_atom_site_U_iso_or_equiv
_atom_site_adp_type
_atom_site_calc_flag
_atom_site_refinement_flags
_atom_site_occupancy
_atom_site_disorder_assembly
_atom_site_disorder_group
_atom_site_type_symbol
Fe1 0.17185(3) 0.53590(2) 0.37775(2) 0.01869(11) Uani d . 1 . . Fe
O1 0.27952(15) 0.30605(11) 0.17238(9) 0.0198(3) Uani d . 1 . . O
N1 0.0453(2) 0.29996(14) 0.17575(12) 0.0179(4) Uani d . 1 . . N
C1 0.1644(2) 0.25890(16) 0.16301(13) 0.0167(4) Uani d . 1 . . C
C2 0.0470(2) 0.40206(16) 0.20743(14) 0.0190(4) Uani d . 1 . . C
C11 0.1156(2) 0.40919(16) 0.30518(14) 0.0178(4) Uani d . 1 . . C
C12 0.2680(2) 0.40997(16) 0.34898(14) 0.0212(5) Uani d . 1 . . C
C13 0.2863(3) 0.41618(17) 0.44108(15) 0.0245(5) Uani d . 1 . . C
C14 0.1472(3) 0.41942(17) 0.45502(15) 0.0245(5) Uani d . 1 . . C
C15 0.0415(2) 0.41447(16) 0.37116(14) 0.0217(5) Uani d . 1 . . C
C21 0.1123(3) 0.64962(17) 0.29068(16) 0.0291(5) Uani d . 1 . . C
C22 0.2640(3) 0.65415(17) 0.33291(16) 0.0276(5) Uani d . 1 . . C
C23 0.2835(3) 0.66425(18) 0.42467(16) 0.0271(5) Uani d . 1 . . C
C24 0.1445(3) 0.66560(18) 0.43924(17) 0.0294(6) Uani d . 1 . . C
C25 0.0385(3) 0.65678(18) 0.35639(18) 0.0306(6) Uani d . 1 . . C
C31 0.1572(2) 0.15172(16) 0.13712(14) 0.0176(4) Uani d . 1 . . C
C32 0.1712(2) 0.12709(16) 0.05334(14) 0.0182(4) Uani d . 1 . . C
C33 0.1834(2) 0.02484(16) 0.03196(14) 0.0198(5) Uani d . 1 . . C
C34 0.1784(2) -0.04773(17) 0.09325(15) 0.0230(5) Uani d . 1 . . C
C35 0.1614(2) -0.02443(17) 0.17563(14) 0.0207(5) Uani d . 1 . . C
C36 0.1507(2) 0.07812(16) 0.19837(14) 0.0177(4) Uani d . 1 . . C
C37 0.1537(2) -0.09947(18) 0.23722(15) 0.0253(5) Uani d . 1 . . C
C38 0.1393(2) -0.07601(18) 0.31790(15) 0.0265(5) Uani d . 1 . . C
C39 0.1323(2) 0.02513(18) 0.34144(15) 0.0247(5) Uani d . 1 . . C
C40 0.1376(2) 0.09931(17) 0.28457(14) 0.0214(5) Uani d . 1 . . C
C41 0.1707(2) 0.19972(17) -0.01214(14) 0.0237(5) Uani d . 1 . . C
C42 0.1838(3) 0.17255(19) -0.09246(15) 0.0273(5) Uani d . 1 . . C
C43 0.1979(3) 0.0716(2) -0.11253(15) 0.0276(5) Uani d . 1 . . C
C44 0.1974(2) 0.00008(18) -0.05282(15) 0.0249(5) Uani d . 1 . . C
H1 -0.028(3) 0.2663(19) 0.1692(16) 0.026(7) Uiso d . 1 . . H
H2A -0.0540 0.4273 0.1928 0.023 Uiso calc R 1 . . H
H2B 0.1017 0.4443 0.1769 0.023 Uiso calc R 1 . . H
H12 0.3438 0.4069 0.3215 0.025 Uiso calc R 1 . . H
H13 0.3768 0.4179 0.4857 0.029 Uiso calc R 1 . . H
H14 0.1277 0.4241 0.5104 0.029 Uiso calc R 1 . . H
H15 -0.0610 0.4147 0.3610 0.026 Uiso calc R 1 . . H
H21 0.0678 0.6430 0.2292 0.035 Uiso calc R 1 . . H
H22 0.3391 0.6510 0.3048 0.033 Uiso calc R 1 . . H
H23 0.3743 0.6692 0.4687 0.033 Uiso calc R 1 . . H
H24 0.1257 0.6714 0.4947 0.035 Uiso calc R 1 . . H
H25 -0.0640 0.6558 0.3466 0.037 Uiso calc R 1 . . H
H34 0.1867 -0.1153 0.0787 0.028 Uiso calc R 1 . . H
H37 0.1586 -0.1672 0.2218 0.030 Uiso calc R 1 . . H
H38 0.1339 -0.1270 0.3582 0.032 Uiso calc R 1 . . H
H39 0.1238 0.0412 0.3981 0.030 Uiso calc R 1 . . H
H40 0.1325 0.1663 0.3020 0.026 Uiso calc R 1 . . H
H41 0.1612 0.2679 0.0003 0.028 Uiso calc R 1 . . H
H42 0.1834 0.2219 -0.1353 0.033 Uiso calc R 1 . . H
H43 0.2078 0.0538 -0.1685 0.033 Uiso calc R 1 . . H
H44 0.2066 -0.0674 -0.0674 0.030 Uiso calc R 1 . . H

loop_
_atom_site_aniso_label
_atom_site_aniso_U_11
_atom_site_aniso_U_22
_atom_site_aniso_U_33
_atom_site_aniso_U_12
_atom_site_aniso_U_13
_atom_site_aniso_U_23
Fe1 0.01947(17) 0.01556(18) 0.02188(18) -0.00051(13) 0.00728(13) -0.00180(13)
O1 0.0195(7) 0.0171(8) 0.0247(8) -0.0027(6) 0.0092(6) -0.0010(6)
N1 0.0166(9) 0.0149(10) 0.0227(9) -0.0021(8) 0.0064(8) -0.0037(7)
C1 0.0202(10) 0.0172(11) 0.0131(9) 0.0008(9) 0.0053(8) 0.0016(8)
C2 0.0178(10) 0.0156(11) 0.0232(11) 0.0015(9) 0.0053(9) -0.0006(9)
C11 0.0202(10) 0.0133(11) 0.0205(10) 0.0000(8) 0.0066(9) -0.0009(8)
C12 0.0186(10) 0.0186(12) 0.0274(11) 0.0009(9) 0.0080(9) -0.0030(9)
C13 0.0257(12) 0.0210(13) 0.0238(11) 0.0018(9) 0.0021(10) 0.0000(9)
C14 0.0326(13) 0.0202(12) 0.0219(11) -0.0021(10) 0.0097(10) 0.0015(9)
C15 0.0223(11) 0.0177(12) 0.0272(11) -0.0043(9) 0.0107(10) -0.0011(9)
C21 0.0384(14) 0.0172(12) 0.0289(13) 0.0011(10) 0.0051(11) 0.0026(10)
C22 0.0342(13) 0.0171(12) 0.0364(13) -0.0042(10) 0.0178(11) 0.0002(10)
C23 0.0269(12) 0.0185(13) 0.0342(13) -0.0049(10) 0.0059(10) -0.0052(10)
C24 0.0376(14) 0.0194(13) 0.0363(13) -0.0007(10) 0.0185(12) -0.0064(10)
C25 0.0259(12) 0.0155(13) 0.0505(16) 0.0048(10) 0.0110(12) 0.0006(11)
C31 0.0163(10) 0.0152(11) 0.0221(11) -0.0006(8) 0.0069(9) -0.0004(8)
C32 0.0179(10) 0.0162(11) 0.0206(10) -0.0010(8) 0.0059(9) -0.0005(9)
C33 0.0192(10) 0.0189(12) 0.0212(10) 0.0018(9) 0.0056(9) -0.0025(9)
C34 0.0230(11) 0.0159(12) 0.0299(12) 0.0009(9) 0.0071(10) -0.0041(9)
C35 0.0170(10) 0.0197(12) 0.0239(11) -0.0007(9) 0.0034(9) 0.0020(9)
C36 0.0153(10) 0.0169(11) 0.0209(10) 0.0015(8) 0.0052(9) 0.0005(9)
C37 0.0231(11) 0.0183(12) 0.0322(12) -0.0006(9) 0.0042(10) 0.0027(10)
C38 0.0243(12) 0.0271(13) 0.0271(12) -0.0006(10) 0.0059(10) 0.0089(10)
C39 0.0205(11) 0.0322(14) 0.0221(11) 0.0021(10) 0.0072(9) 0.0066(10)
C40 0.0216(11) 0.0206(12) 0.0229(11) 0.0019(9) 0.0080(9) 0.0015(9)
C41 0.0296(12) 0.0178(12) 0.0254(11) -0.0011(10) 0.0105(10) -0.0007(9)
C42 0.0335(13) 0.0290(14) 0.0210(11) -0.0036(11) 0.0104(10) 0.0013(10)
C43 0.0308(13) 0.0345(14) 0.0205(11) 0.0015(11) 0.0120(10) -0.0043(10)
C44 0.0248(11) 0.0231(12) 0.0257(12) 0.0028(9) 0.0056(10) -0.0078(10)

loop_
_atom_type_symbol
_atom_type_description
_atom_type_scat_dispersion_real
_atom_type_scat_dispersion_imag
_atom_type_scat_source
C C 0.0033 0.0016 'International Tables Vol C Tables 4.2.6.8 and 6.1.1.4'
H H 0.0000 0.0000 'International Tables Vol C Tables 4.2.6.8 and 6.1.1.4'
N N 0.0061 0.0033 'International Tables Vol C Tables 4.2.6.8 and 6.1.1.4'
O O 0.0106 0.0060 'International Tables Vol C Tables 4.2.6.8 and 6.1.1.4'
Fe Fe 0.3463 0.8444 'International Tables Vol C Tables 4.2.6.8 and 6.1.1.4'

loop_
_geom_angle_atom_site_label_1
_geom_angle_atom_site_label_2
_geom_angle_atom_site_label_3
_geom_angle
_geom_angle_publ_flag
C21 Fe1 C25 40.82(10) no
C21 Fe1 C15 121.38(10) no
C25 Fe1 C15 106.66(10) no
C21 Fe1 C11 105.71(9) no
C25 Fe1 C11 121.50(10) no
C15 Fe1 C11 40.76(8) no
C21 Fe1 C12 122.15(9) no
C25 Fe1 C12 158.11(10) no
C15 Fe1 C12 68.35(9) no
C11 Fe1 C12 40.85(8) no
C21 Fe1 C22 40.68(10) no
C25 Fe1 C22 68.41(10) no
C15 Fe1 C22 157.63(9) no
C11 Fe1 C22 121.78(9) no
C12 Fe1 C22 107.63(9) no
C21 Fe1 C14 158.01(10) no
C25 Fe1 C14 122.59(10) no
C15 Fe1 C14 40.75(9) no
C11 Fe1 C14 68.79(9) no
C12 Fe1 C14 68.44(9) no
C22 Fe1 C14 160.23(10) no
C21 Fe1 C13 159.27(10) no
C25 Fe1 C13 159.19(10) no
C15 Fe1 C13 68.13(9) no
C11 Fe1 C13 68.59(9) no
C12 Fe1 C13 40.68(9) no
C22 Fe1 C13 124.11(10) no
C14 Fe1 C13 40.40(9) no
C21 Fe1 C24 68.33(10) no
C25 Fe1 C24 40.51(10) no
C15 Fe1 C24 123.17(9) no
C11 Fe1 C24 158.33(9) no
C12 Fe1 C24 159.92(10) no
C22 Fe1 C24 68.14(10) no
C14 Fe1 C24 108.49(10) no
C13 Fe1 C24 124.19(10) no
C21 Fe1 C23 68.12(10) no
C25 Fe1 C23 67.97(10) no
C15 Fe1 C23 159.87(9) no
C11 Fe1 C23 158.77(9) no
C12 Fe1 C23 123.89(9) no
C22 Fe1 C23 40.44(9) no
C14 Fe1 C23 124.47(10) no
C13 Fe1 C23 109.59(10) no
C24 Fe1 C23 40.27(9) no
C1 N1 C2 121.03(18) yes
O1 C1 N1 122.5(2) yes
O1 C1 C31 119.69(18) yes
N1 C1 C31 117.81(18) yes
N1 C2 C11 111.85(18) yes
C2 C11 Fe1 126.92(15) yes
C15 C11 C12 107.35(19) no
C15 C11 C2 126.66(19) no
C12 C11 C2 125.98(19) no
C15 C11 Fe1 69.61(12) no
C12 C11 Fe1 69.59(12) no
C13 C12 C11 108.00(19) no
C13 C12 Fe1 69.73(13) no
C11 C12 Fe1 69.56(12) no
C14 C13 C12 108.5(2) no
C14 C13 Fe1 69.80(13) no
C12 C13 Fe1 69.59(13) no
C13 C14 C15 107.69(19) no
C13 C14 Fe1 69.80(13) no
C15 C14 Fe1 69.53(13) no
C11 C15 C14 108.48(19) no
C11 C15 Fe1 69.63(12) no
C14 C15 Fe1 69.72(13) no
C22 C21 C25 108.0(2) no
C22 C21 Fe1 70.17(14) no
C25 C21 Fe1 69.85(14) no
C21 C22 C23 107.8(2) no
C21 C22 Fe1 69.15(13) no
C23 C22 Fe1 70.27(13) no
C24 C23 C22 108.3(2) no
C24 C23 Fe1 69.71(13) no
C22 C23 Fe1 69.29(13) no
C23 C24 C25 107.9(2) no
C23 C24 Fe1 70.02(13) no
C25 C24 Fe1 69.16(13) no
C24 C25 C21 108.0(2) no
C24 C25 Fe1 70.34(14) no
C21 C25 Fe1 69.33(13) no
C36 C31 C32 121.3(2) no
C32 C31 C1 118.36(18) no
C36 C31 C1 120.05(18) no
C31 C32 C41 122.8(2) no
C31 C32 C33 119.02(19) no
C41 C32 C33 118.18(19) no
C34 C33 C44 121.6(2) no
C34 C33 C32 119.40(19) no
C44 C33 C32 118.9(2) no
C33 C34 C35 122.1(2) no
C34 C35 C37 121.6(2) no
C34 C35 C36 119.1(2) no
C37 C35 C36 119.3(2) no
C31 C36 C40 123.5(2) no
C31 C36 C35 119.06(19) no
C40 C36 C35 117.46(19) no
C38 C37 C35 121.2(2) no
C37 C38 C39 119.6(2) no
C40 C39 C38 121.3(2) no
C39 C40 C36 121.0(2) no
C42 C41 C32 120.8(2) no
C41 C42 C43 120.6(2) no
C44 C43 C42 120.7(2) no
C43 C44 C33 120.8(2) no
C1 N1 H1 119.4(18) no
C2 N1 H1 119.4(18) no
N1 C2 H2A 109.2 no
C11 C2 H2A 109.2 no
N1 C2 H2B 109.2 no
C11 C2 H2B 109.2 no
H2A C2 H2B 107.9 no
C13 C12 H12 126.0 no
C11 C12 H12 126.0 no
Fe1 C12 H12 126.3 no
C14 C13 H13 125.8 no
C12 C13 H13 125.8 no
Fe1 C13 H13 126.4 no
C13 C14 H14 126.2 no
C15 C14 H14 126.2 no
Fe1 C14 H14 126.1 no
C11 C15 H15 125.8 no
C14 C15 H15 125.8 no
Fe1 C15 H15 126.5 no
C22 C21 H21 126.0 no
C25 C21 H21 126.0 no
Fe1 C21 H21 125.6 no
C21 C22 H22 126.1 no
C23 C22 H22 126.1 no
Fe1 C22 H22 126.0 no
C24 C23 H23 125.9 no
C22 C23 H23 125.9 no
Fe1 C23 H23 126.7 no
C23 C24 H24 126.1 no
C25 C24 H24 126.1 no
Fe1 C24 H24 126.3 no
C24 C25 H25 126.0 no
C21 C25 H25 126.0 no
Fe1 C25 H25 125.9 no
C33 C34 H34 118.9 no
C35 C34 H34 118.9 no
C38 C37 H37 119.4 no
C35 C37 H37 119.4 no
C37 C38 H38 120.2 no
C39 C38 H38 120.2 no
C40 C39 H39 119.3 no
C38 C39 H39 119.3 no
C39 C40 H40 119.5 no
C36 C40 H40 119.5 no
C42 C41 H41 119.6 no
C32 C41 H41 119.6 no
C41 C42 H42 119.7 no
C43 C42 H42 119.7 no
C44 C43 H43 119.7 no
C42 C43 H43 119.7 no
C43 C44 H44 119.6 no
C33 C44 H44 119.6 no

loop_
_geom_bond_atom_site_label_1
_geom_bond_atom_site_label_2
_geom_bond_site_symmetry_2
_geom_bond_distance
_geom_bond_publ_flag
Fe1 C11 . 2.045(2) no
Fe1 C12 . 2.046(2) no
Fe1 C13 . 2.047(2) no
Fe1 C14 . 2.047(2) no
Fe1 C15 . 2.045(2) no
Fe1 C21 . 2.034(2) no
Fe1 C22 . 2.047(2) no
Fe1 C23 . 2.060(2) no
Fe1 C24 . 2.056(2) no
Fe1 C25 . 2.040(2) no
O1 C1 . 1.245(2) yes
N1 C1 . 1.336(3) yes
N1 C2 . 1.465(3) yes
C1 C31 . 1.499(3) yes
C2 C11 . 1.504(3) yes
C11 C12 . 1.428(3) no
C11 C15 . 1.424(3) no
C12 C13 . 1.423(3) no
C13 C14 . 1.414(3) no
C14 C15 . 1.425(3) no
C21 C22 . 1.418(3) no
C21 C25 . 1.421(4) no
C22 C23 . 1.419(3) no
C23 C24 . 1.417(3) no
C24 C25 . 1.418(4) no
C31 C32 . 1.412(3) no
C31 C36 . 1.403(3) no
C32 C33 . 1.433(3) no
C32 C41 . 1.427(3) no
C33 C34 . 1.390(3) no
C33 C44 . 1.428(3) no
C34 C35 . 1.397(3) no
C35 C36 . 1.441(3) no
C35 C37 . 1.423(3) no
C36 C40 . 1.437(3) no
C37 C38 . 1.363(3) no
C38 C39 . 1.421(3) no
C39 C40 . 1.358(3) no
C41 C42 . 1.365(3) no
C42 C43 . 1.414(4) no
C43 C44 . 1.353(3) no
N1 H1 . 0.82(3) yes
C2 H2A . 0.9900 no
C2 H2B . 0.9900 no
C12 H12 . 0.9500 no
C13 H13 . 0.9500 no
C14 H14 . 0.9500 no
C15 H15 . 0.9500 no
C21 H21 . 0.9500 no
C22 H22 . 0.9500 no
C23 H23 . 0.9500 no
C24 H24 . 0.9500 no
C25 H25 . 0.9500 no
C34 H34 . 0.9500 no
C37 H37 . 0.9500 no
C38 H38 . 0.9500 no
C39 H39 . 0.9500 no
C40 H40 . 0.9500 no
C41 H41 . 0.9500 no
C42 H42 . 0.9500 no
C43 H43 . 0.9500 no
C44 H44 . 0.9500 no

loop_
_geom_hbond_atom_site_label_D
_geom_hbond_atom_site_label_H
_geom_hbond_atom_site_label_A
_geom_hbond_site_symmetry_A
_geom_hbond_distance_DH
_geom_hbond_distance_HA
_geom_hbond_distance_DA
_geom_hbond_angle_DHA
_geom_hbond_publ_flag
N1 H1 O1 4_565 0.82(3) 2.10(3) 2.910(2) 169(2) yes
C2 H2A Cg3 4_565 0.99 2.62 3.573(2) 161 yes
C15 H15 C40 4_565 0.95 2.80 3.726(3) 164 yes
C25 H25 C37 4_565 0.95 2.87 3.715(3) 149 yes
C44 H44 O1 2_545 0.95 2.41 3.276(3) 151 yes

loop_
_geom_torsion_atom_site_label_1
_geom_torsion_atom_site_label_2
_geom_torsion_atom_site_label_3
_geom_torsion_atom_site_label_4
_geom_torsion
_geom_torsion_publ_flag
C2 N1 C1 O1 -4.1(3) yes
C2 N1 C1 C31 175.43(18) yes
C1 N1 C2 C11 -79.1(2) yes
N1 C2 C11 C15 -99.1(2) yes
N1 C2 C11 C12 79.6(3) yes
N1 C2 C11 Fe1 169.99(14) yes
C21 Fe1 C11 C15 -120.13(14) no
C25 Fe1 C11 C15 -78.69(15) no
C12 Fe1 C11 C15 118.54(18) no
C22 Fe1 C11 C15 -161.34(13) no
C14 Fe1 C11 C15 37.39(13) no
C13 Fe1 C11 C15 80.91(14) no
C24 Fe1 C11 C15 -49.4(3) no
C23 Fe1 C11 C15 170.0(2) no
C21 Fe1 C11 C12 121.32(14) no
C25 Fe1 C11 C12 162.76(13) no
C15 Fe1 C11 C12 -118.54(18) no
C22 Fe1 C11 C12 80.12(15) no
C14 Fe1 C11 C12 -81.15(14) no
C13 Fe1 C11 C12 -37.63(13) no
C24 Fe1 C11 C12 -168.0(2) no
C23 Fe1 C11 C12 51.5(3) no
C21 Fe1 C11 C2 1.0(2) no
C25 Fe1 C11 C2 42.5(2) no
C15 Fe1 C11 C2 121.2(2) no
C12 Fe1 C11 C2 -120.3(2) no
C22 Fe1 C11 C2 -40.2(2) no
C14 Fe1 C11 C2 158.6(2) no
C13 Fe1 C11 C2 -157.9(2) no
C24 Fe1 C11 C2 71.7(3) no
C23 Fe1 C11 C2 -68.8(3) no
C15 C11 C12 C13 -0.3(3) no
C2 C11 C12 C13 -179.2(2) no
Fe1 C11 C12 C13 59.35(16) no
C15 C11 C12 Fe1 -59.62(15) no
C2 C11 C12 Fe1 121.5(2) no
C21 Fe1 C12 C13 164.47(14) no
C25 Fe1 C12 C13 -162.0(2) no
C15 Fe1 C12 C13 -81.19(14) no
C11 Fe1 C12 C13 -119.29(18) no
C22 Fe1 C12 C13 122.21(14) no
C14 Fe1 C12 C13 -37.21(13) no
C24 Fe1 C12 C13 47.8(3) no
C23 Fe1 C12 C13 80.68(16) no
C21 Fe1 C12 C11 -76.24(15) no
C25 Fe1 C12 C11 -42.7(3) no
C15 Fe1 C12 C11 38.10(12) no
C22 Fe1 C12 C11 -118.50(13) no
C14 Fe1 C12 C11 82.08(14) no
C13 Fe1 C12 C11 119.29(18) no
C24 Fe1 C12 C11 167.1(2) no
C23 Fe1 C12 C11 -160.04(13) no
C11 C12 C13 C14 -0.1(3) no
Fe1 C12 C13 C14 59.15(16) no
C11 C12 C13 Fe1 -59.24(15) no
C21 Fe1 C13 C14 -159.6(3) no
C25 Fe1 C13 C14 41.2(3) no
C15 Fe1 C13 C14 -38.02(13) no
C11 Fe1 C13 C14 -82.02(14) no
C12 Fe1 C13 C14 -119.81(19) no
C22 Fe1 C13 C14 163.30(13) no
C24 Fe1 C13 C14 78.09(16) no
C23 Fe1 C13 C14 120.58(14) no
C21 Fe1 C13 C12 -39.8(3) no
C25 Fe1 C13 C12 161.0(2) no
C15 Fe1 C13 C12 81.80(14) no
C11 Fe1 C13 C12 37.79(12) no
C22 Fe1 C13 C12 -76.89(16) no
C14 Fe1 C13 C12 119.81(19) no
C24 Fe1 C13 C12 -162.10(13) no
C23 Fe1 C13 C12 -119.61(14) no
C12 C13 C14 C15 0.4(3) no
Fe1 C13 C14 C15 59.44(16) no
C12 C13 C14 Fe1 -59.02(16) no
C21 Fe1 C14 C13 160.8(2) no
C25 Fe1 C14 C13 -163.87(14) no
C15 Fe1 C14 C13 118.88(19) no
C11 Fe1 C14 C13 81.47(14) no
C12 Fe1 C14 C13 37.45(13) no
C22 Fe1 C14 C13 -44.7(3) no
C24 Fe1 C14 C13 -121.41(14) no
C23 Fe1 C14 C13 -79.68(16) no
C21 Fe1 C14 C15 41.9(3) no
C25 Fe1 C14 C15 77.25(16) no
C11 Fe1 C14 C15 -37.41(13) no
C12 Fe1 C14 C15 -81.43(14) no
C22 Fe1 C14 C15 -163.6(2) no
C13 Fe1 C14 C15 -118.88(19) no
C24 Fe1 C14 C15 119.71(14) no
C23 Fe1 C14 C15 161.44(13) no
C12 C11 C15 C14 0.5(2) no
C2 C11 C15 C14 179.4(2) no
Fe1 C11 C15 C14 -59.08(16) no
C12 C11 C15 Fe1 59.61(15) no
C2 C11 C15 Fe1 -121.5(2) no
C13 C14 C15 C11 -0.6(3) no
Fe1 C14 C15 C11 59.02(15) no
C13 C14 C15 Fe1 -59.61(16) no
C21 Fe1 C15 C11 77.19(15) no
C25 Fe1 C15 C11 119.23(14) no
C12 Fe1 C15 C11 -38.19(12) no
C22 Fe1 C15 C11 45.6(3) no
C14 Fe1 C15 C11 -119.84(19) no
C13 Fe1 C15 C11 -82.14(14) no
C24 Fe1 C15 C11 160.42(13) no
C23 Fe1 C15 C11 -169.5(2) no
C21 Fe1 C15 C14 -162.96(14) no
C25 Fe1 C15 C14 -120.93(14) no
C11 Fe1 C15 C14 119.84(19) no
C12 Fe1 C15 C14 81.66(14) no
C22 Fe1 C15 C14 165.5(2) no
C13 Fe1 C15 C14 37.71(13) no
C24 Fe1 C15 C14 -79.74(16) no
C23 Fe1 C15 C14 -49.7(3) no
C25 Fe1 C21 C22 118.9(2) no
C15 Fe1 C21 C22 -162.20(13) no
C11 Fe1 C21 C22 -120.80(14) no
C12 Fe1 C21 C22 -79.49(16) no
C14 Fe1 C21 C22 167.1(2) no
C13 Fe1 C21 C22 -50.0(3) no
C24 Fe1 C21 C22 81.23(15) no
C23 Fe1 C21 C22 37.72(14) no
C15 Fe1 C21 C25 78.91(16) no
C11 Fe1 C21 C25 120.31(15) no
C12 Fe1 C21 C25 161.61(14) no
C22 Fe1 C21 C25 -118.9(2) no
C14 Fe1 C21 C25 48.2(3) no
C13 Fe1 C21 C25 -168.8(2) no
C24 Fe1 C21 C25 -37.66(15) no
C23 Fe1 C21 C25 -81.17(15) no
C25 C21 C22 C23 -0.1(3) no
Fe1 C21 C22 C23 -59.91(17) no
C25 C21 C22 Fe1 59.82(16) no
C25 Fe1 C22 C21 -37.99(15) no
C15 Fe1 C22 C21 43.3(3) no
C11 Fe1 C22 C21 76.59(16) no
C12 Fe1 C22 C21 119.13(14) no
C14 Fe1 C22 C21 -165.7(2) no
C13 Fe1 C22 C21 160.90(14) no
C24 Fe1 C22 C21 -81.75(15) no
C23 Fe1 C22 C21 -118.9(2) no
C21 Fe1 C22 C23 118.9(2) no
C25 Fe1 C22 C23 80.93(15) no
C15 Fe1 C22 C23 162.2(2) no
C11 Fe1 C22 C23 -164.49(13) no
C12 Fe1 C22 C23 -121.94(14) no
C14 Fe1 C22 C23 -46.8(3) no
C13 Fe1 C22 C23 -80.18(16) no
C24 Fe1 C22 C23 37.18(14) no
C21 C22 C23 C24 0.2(3) no
Fe1 C22 C23 C24 -58.99(17) no
C21 C22 C23 Fe1 59.20(16) no
C21 Fe1 C23 C24 81.87(16) no
C25 Fe1 C23 C24 37.70(15) no
C15 Fe1 C23 C24 -40.4(3) no
C11 Fe1 C23 C24 158.7(2) no
C12 Fe1 C23 C24 -163.23(14) no
C22 Fe1 C23 C24 119.8(2) no
C14 Fe1 C23 C24 -77.58(17) no
C13 Fe1 C23 C24 -120.17(15) no
C21 Fe1 C23 C22 -37.94(14) no
C25 Fe1 C23 C22 -82.11(16) no
C15 Fe1 C23 C22 -160.3(2) no
C11 Fe1 C23 C22 38.9(3) no
C12 Fe1 C23 C22 76.96(17) no
C14 Fe1 C23 C22 162.61(14) no
C13 Fe1 C23 C22 120.02(15) no
C24 Fe1 C23 C22 -119.8(2) no
C22 C23 C24 C25 -0.3(3) no
Fe1 C23 C24 C25 -58.98(17) no
C22 C23 C24 Fe1 58.73(17) no
C21 Fe1 C24 C23 -81.29(16) no
C25 Fe1 C24 C23 -119.2(2) no
C15 Fe1 C24 C23 164.53(14) no
C11 Fe1 C24 C23 -159.1(2) no
C12 Fe1 C24 C23 44.2(3) no
C22 Fe1 C24 C23 -37.33(14) no
C14 Fe1 C24 C23 121.90(15) no
C13 Fe1 C24 C23 79.93(17) no
C21 Fe1 C24 C25 37.94(14) no
C15 Fe1 C24 C25 -76.24(17) no
C11 Fe1 C24 C25 -39.9(3) no
C12 Fe1 C24 C25 163.5(2) no
C22 Fe1 C24 C25 81.90(16) no
C14 Fe1 C24 C25 -118.87(15) no
C13 Fe1 C24 C25 -160.84(14) no
C23 Fe1 C24 C25 119.2(2) no
C23 C24 C25 C21 0.2(3) no
Fe1 C24 C25 C21 -59.32(16) no
C23 C24 C25 Fe1 59.52(17) no
C22 C21 C25 C24 -0.1(3) no
Fe1 C21 C25 C24 59.95(17) no
C22 C21 C25 Fe1 -60.02(17) no
C21 Fe1 C25 C24 -119.1(2) no
C15 Fe1 C25 C24 121.94(14) no
C11 Fe1 C25 C24 163.87(13) no
C12 Fe1 C25 C24 -164.8(2) no
C22 Fe1 C25 C24 -81.19(15) no
C14 Fe1 C25 C24 80.29(16) no
C13 Fe1 C25 C24 49.8(3) no
C23 Fe1 C25 C24 -37.48(14) no
C15 Fe1 C25 C21 -119.01(15) no
C11 Fe1 C25 C21 -77.08(16) no
C12 Fe1 C25 C21 -45.7(3) no
C22 Fe1 C25 C21 37.87(14) no
C14 Fe1 C25 C21 -160.66(14) no
C13 Fe1 C25 C21 168.9(2) no
C24 Fe1 C25 C21 119.1(2) no
C23 Fe1 C25 C21 81.57(15) no
O1 C1 C31 C36 108.9(2) yes
N1 C1 C31 C36 -70.6(3) yes
O1 C1 C31 C32 -65.1(3) yes
N1 C1 C31 C32 115.4(2) yes
C36 C31 C32 C41 176.7(2) no
C1 C31 C32 C41 -9.3(3) no
C36 C31 C32 C33 -1.9(3) no
C1 C31 C32 C33 172.02(18) no
C31 C32 C33 C34 1.3(3) no
C41 C32 C33 C34 -177.5(2) no
C31 C32 C33 C44 179.96(19) no
C41 C32 C33 C44 1.2(3) no
C44 C33 C34 C35 -178.6(2) no
C32 C33 C34 C35 0.1(3) no
C33 C34 C35 C37 178.8(2) no
C33 C34 C35 C36 -0.8(3) no
C32 C31 C36 C40 179.53(19) no
C1 C31 C36 C40 5.7(3) no
C32 C31 C36 C35 1.2(3) no
C1 C31 C36 C35 -172.60(18) no
C34 C35 C36 C31 0.1(3) no
C37 C35 C36 C31 -179.46(19) no
C34 C35 C36 C40 -178.26(19) no
C37 C35 C36 C40 2.2(3) no
C34 C35 C37 C38 179.0(2) no
C36 C35 C37 C38 -1.4(3) no
C35 C37 C38 C39 -0.2(3) no
C37 C38 C39 C40 1.0(3) no
C38 C39 C40 C36 -0.1(3) no
C31 C36 C40 C39 -179.7(2) no
C35 C36 C40 C39 -1.4(3) no
C31 C32 C41 C42 -179.7(2) no
C33 C32 C41 C42 -1.0(3) no
C32 C41 C42 C43 0.1(3) no
C41 C42 C43 C44 0.6(4) no
C42 C43 C44 C33 -0.3(4) no
C34 C33 C44 C43 178.1(2) no
C32 C33 C44 C43 -0.6(3) no
